data_1010668
loop_
_publ_author_name
'Kraus, O'

_publ_section_title
;
Untersuchungen ueber das Kristallgitter von Heteropoly-saeuren und
deren Salzen
;
_journal_coden_ASTM ZEKGAX
_journal_name_full
;
Zeitschrift fuer Kristallographie, Kristallgeometrie, Kristallphysik,
Kristallchemie (-144,1977)
;
_journal_page_first 402
_journal_page_last 409
_journal_volume 91
_journal_year 1935
_chemical_formula_structural '(N H4)5 B W12 O40 (H2 O)26'
_chemical_formula_sum 'B H72 N5 O66 W12'
_chemical_name_systematic 'Ammonium dodecatungstoborate 66-hydrate'
_space_group_IT_number 128
_symmetry_cell_setting tetragonal
_symmetry_Int_Tables_number 128
_symmetry_space_group_name_Hall '-P 4 2n'
_symmetry_space_group_name_H-M 'P 4/m n c'
_cell_angle_alpha 90
_cell_angle_beta 90
_cell_angle_gamma 90
_cell_formula_units_Z 2
_cell_length_a 12.8
_cell_length_b 12.8
_cell_length_c 18.4
_cell_volume 3014.7
_exptl_crystal_density_meas 3.76
_cod_original_formula_sum 'H72 B N5 O66 W12'
_cod_database_code 1010668

loop_
_symmetry_equiv_pos_as_xyz
x,y,z
-x,-y,z
1/2+x,1/2-y,1/2+z
1/2-x,1/2+y,1/2+z
-y,x,z
y,-x,z
1/2+y,1/2+x,1/2+z
1/2-y,1/2-x,1/2+z
-x,-y,-z
x,y,-z
1/2-x,1/2+y,1/2-z
1/2+x,1/2-y,1/2-z
y,-x,-z
-y,x,-z
1/2-y,1/2-x,1/2-z
1/2+y,1/2+x,1/2-z

loop_
_atom_site_label
_atom_site_fract_x
_atom_site_fract_y
_atom_site_fract_z
? ? ? ?
